data_7711845
loop_
_publ_author_name
'Shao, Dong'
'Zhou, Yue'
'Yang, Xiaodong'
'Yue, Jing'
'Ming, Shujun'
'Wei, Xiao-Qin'
'Tian, Zhengfang'

_publ_section_title
;
 Supramolecular encapsulation of hexaaquacobalt(II) cations in a
 hydrogen-bonded framework for slow magnetic relaxation and high proton
 conduction.
;
_journal_name_full 'Dalton transactions (Cambridge, England : 2003)'
_journal_paper_doi 10.1039/d2dt03278c
_journal_year 2022
_chemical_formula_moiety 'Co H12 O6, C10 H4 O8'
_chemical_formula_sum 'C10 H16 Co O14'
_chemical_formula_weight 419.16
_space_group_crystal_system monoclinic
_space_group_IT_number 10
_space_group_name_Hall '-P 2y'
_space_group_name_H-M_alt 'P 1 2/m 1'
_atom_sites_solution_hydrogens mixed
_atom_sites_solution_primary iterative
_audit_creation_date 2022-09-18
_audit_creation_method
;
Olex2 1.5
(compiled 2022.04.07 svn.rca3783a0 for OlexSys, GUI svn.r6498)
;
_audit_update_record
;
2022-10-08 deposited with the CCDC.	2022-11-10 downloaded from the CCDC.
;
_cell_angle_alpha 90
_cell_angle_beta 115.98(4)
_cell_angle_gamma 90
_cell_formula_units_Z 1
_cell_length_a 6.523(6)
_cell_length_b 9.909(8)
_cell_length_c 6.641(7)
_cell_measurement_reflns_used 1692
_cell_measurement_temperature 400.00
_cell_measurement_theta_max 26.72
_cell_measurement_theta_min 3.66
_cell_volume 385.9(6)
_computing_cell_refinement 'SAINT V8.40B (?, 2016)'
_computing_data_reduction 'SAINT V8.40B (?, 2016)'
_computing_molecular_graphics 'Olex2 1.5 (Dolomanov et al., 2009)'
_computing_publication_material 'Olex2 1.5 (Dolomanov et al., 2009)'
_computing_structure_refinement 'XL  (Sheldrick, 2008)'
_computing_structure_solution 'olex2.solve 1.5 (Bourhis et al., 2015)'
_diffrn_ambient_temperature 400.00
_diffrn_measured_fraction_theta_full 0.968
_diffrn_measured_fraction_theta_max 0.963
_diffrn_measurement_device_type 'Bruker APEX-II CCD'
_diffrn_measurement_method '\f and \w scans'
_diffrn_radiation_type MoK\a
_diffrn_radiation_wavelength 0.71073
_diffrn_reflns_av_R_equivalents 0.0339
_diffrn_reflns_av_unetI/netI 0.0186
_diffrn_reflns_Laue_measured_fraction_full 0.968
_diffrn_reflns_Laue_measured_fraction_max 0.963
_diffrn_reflns_limit_h_max 8
_diffrn_reflns_limit_h_min -8
_diffrn_reflns_limit_k_max 12
_diffrn_reflns_limit_k_min -12
_diffrn_reflns_limit_l_max 8
_diffrn_reflns_limit_l_min -8
_diffrn_reflns_number 6878
_diffrn_reflns_point_group_measured_fraction_full 0.968
_diffrn_reflns_point_group_measured_fraction_max 0.963
_diffrn_reflns_theta_full 25.242
_diffrn_reflns_theta_max 27.460
_diffrn_reflns_theta_min 2.055
_diffrn_source_current 1.4
_diffrn_source_power 0.07
_diffrn_source_voltage 50.0
_diffrn_standards_number 0
_exptl_absorpt_coefficient_mu 1.190
_exptl_absorpt_correction_T_max 0.7456
_exptl_absorpt_correction_T_min 0.1988
_exptl_absorpt_correction_type multi-scan
_exptl_absorpt_process_details
;
SADABS-2016/2 (Bruker,2016/2) was used for absorption correction.
wR2(int) was 0.1839 before and 0.1104 after correction.
The Ratio of minimum to maximum transmission is 0.2666.
The \l/2 correction factor is Not present.
;
_exptl_crystal_colour 'light yellow'
_exptl_crystal_density_diffrn 1.804
_exptl_crystal_description BLOCK
_exptl_crystal_F_000 215
_refine_diff_density_max 0.750
_refine_diff_density_min -0.273
_refine_diff_density_rms 0.067
_refine_ls_extinction_method none
_refine_ls_goodness_of_fit_ref 1.115
_refine_ls_hydrogen_treatment mixed
_refine_ls_matrix_type full
_refine_ls_number_parameters 71
_refine_ls_number_reflns 912
_refine_ls_number_restraints 1
_refine_ls_restrained_S_all 1.114
_refine_ls_R_factor_all 0.0332
_refine_ls_R_factor_gt 0.0319
_refine_ls_shift/su_max 0.000
_refine_ls_shift/su_mean 0.000
_refine_ls_structure_factor_coef Fsqd
_refine_ls_weighting_details 'w=1/[\s^2^(Fo^2^)+(0.0525P)^2^+0.2139P] where P=(Fo^2^+2Fc^2^)/3'
_refine_ls_weighting_scheme calc
_refine_ls_wR_factor_gt 0.0887
_refine_ls_wR_factor_ref 0.0893
_reflns_Friedel_coverage 0.000
_reflns_number_gt 883
_reflns_number_total 912
_reflns_threshold_expression 'I > 2\s(I)'
_cod_data_source_file d2dt03278c2.cif
_cod_data_source_block 400K
_cod_database_code 7711845
_shelx_shelxl_version_number 2017/1
_shelx_space_group_comment
;
The symmetry employed for this shelxl refinement is uniquely defined
by the following loop, which should always be used as a source of
symmetry information in preference to the above space-group names.
They are only intended as comments.
;
_olex2_refinement_description
;
1. Fixed Uiso
 At 1.2 times of:
  All C(H) groups
 At 1.5 times of:
  All O(H,H) groups
2. Restrained distances
 Co1-H2A \\sim Co1-H2B
 with sigma of 0.02
3. Others
 Fixed Sof: H1A(0.5) H1B(0.5) H2A(0.5) H2B(0.5) H3A(0.5) H3B(0.5)
4.a Free rotating group:
 O2(H2A,H2B)
4.b Rotating group:
 O1(H1A,H1B), O3(H3A,H3B)
4.c Aromatic/amide H refined with riding coordinates:
 C3(H3)
;
_olex2_submission_special_instructions 'No special instructions were received'

loop_
_space_group_symop_operation_xyz
'x, y, z'
'-x, y, -z'
'-x, -y, -z'
'x, -y, z'

loop_
_atom_site_label
_atom_site_type_symbol
_atom_site_fract_x
_atom_site_fract_y
_atom_site_fract_z
_atom_site_U_iso_or_equiv
_atom_site_adp_type
_atom_site_occupancy
_atom_site_site_symmetry_order
_atom_site_calc_flag
_atom_site_refinement_flags_posn
_atom_site_refinement_flags_adp
_atom_site_refinement_flags_occupancy
_atom_site_disorder_assembly
_atom_site_disorder_group
Co1 Co 0.000000 0.500000 0.500000 0.02115(19) Uani 1 4 d DS T P . .
O1 O -0.1246(5) 0.500000 0.7422(5) 0.0508(7) Uani 1 2 d S T P . .
H1A H -0.164808 0.580642 0.760655 0.076 Uiso 0.5 1 d R U P . .
H1B H -0.250529 0.454640 0.694903 0.076 Uiso 0.5 1 d R U P . .
O2 O 0.000000 0.2868(2) 0.500000 0.0411(6) Uani 1 2 d GS T P . .
H2A H 0.108320 0.239766 0.594760 0.062 Uiso 0.5 1 d DG U P . .
H2B H -0.118618 0.239273 0.468964 0.062 Uiso 0.5 1 d DG U P . .
O3 O 0.3247(3) 0.500000 0.7530(4) 0.0447(6) Uani 1 2 d S T P . .
H3A H 0.385144 0.421330 0.764962 0.067 Uiso 0.5 1 d R U P . .
H3B H 0.410754 0.551530 0.716792 0.067 Uiso 0.5 1 d R U P . .
O4 O 0.3856(2) 0.88008(15) 0.6995(3) 0.0389(4) Uani 1 1 d . . . . .
O5 O 0.6237(3) 0.71132(14) 0.8060(3) 0.0427(4) Uani 1 1 d . . . . .
C1 C 0.5890(3) 0.83297(19) 0.7927(3) 0.0252(4) Uani 1 1 d . . . . .
C2 C 0.7911(3) 0.92889(17) 0.8933(3) 0.0204(4) Uani 1 1 d . . . . .
C3 C 1.000000 0.8635(2) 1.000000 0.0220(5) Uani 1 2 d S T P . .
H3 H 1.000000 0.769692 1.000000 0.026 Uiso 1 2 calc R U P . .
H4 H 0.388(9) 1.000000 0.707(8) 0.065(14) Uiso 1 2 d S . P . .

loop_
_atom_site_aniso_label
_atom_site_aniso_U_11
_atom_site_aniso_U_22
_atom_site_aniso_U_33
_atom_site_aniso_U_23
_atom_site_aniso_U_13
_atom_site_aniso_U_12
Co1 0.0135(3) 0.0158(3) 0.0297(3) 0.000 0.00541(19) 0.000
O1 0.0688(17) 0.0315(12) 0.0752(18) 0.000 0.0528(15) 0.000
O2 0.0198(9) 0.0166(9) 0.0694(15) 0.000 0.0036(10) 0.000
O3 0.0185(9) 0.0245(10) 0.0671(16) 0.000 -0.0033(10) 0.000
O4 0.0142(6) 0.0244(7) 0.0641(10) -0.0034(6) 0.0043(6) -0.0029(5)
O5 0.0234(7) 0.0176(7) 0.0763(12) -0.0052(7) 0.0119(7) -0.0041(6)
C1 0.0175(8) 0.0193(8) 0.0353(10) -0.0030(7) 0.0083(7) -0.0035(6)
C2 0.0152(7) 0.0174(9) 0.0266(8) -0.0007(6) 0.0073(6) -0.0020(6)
C3 0.0180(11) 0.0128(10) 0.0318(12) 0.000 0.0078(10) 0.000

loop_
_atom_type_symbol
_atom_type_description
_atom_type_scat_dispersion_real
_atom_type_scat_dispersion_imag
_atom_type_scat_source
C C 0.0033 0.0016 'International Tables Vol C Tables 4.2.6.8 and 6.1.1.4'
H H 0.0000 0.0000 'International Tables Vol C Tables 4.2.6.8 and 6.1.1.4'
Co Co 0.3494 0.9721 'International Tables Vol C Tables 4.2.6.8 and 6.1.1.4'
O O 0.0106 0.0060 'International Tables Vol C Tables 4.2.6.8 and 6.1.1.4'

loop_
_geom_angle_atom_site_label_1
_geom_angle_atom_site_label_2
_geom_angle_atom_site_label_3
_geom_angle
_geom_angle_site_symmetry_1
_geom_angle_site_symmetry_3
_geom_angle_publ_flag
O1 Co1 O1 180.00(6) . 3_566 ?
O1 Co1 O2 90.0 3_566 3_566 ?
O1 Co1 O2 90.0 3_566 . ?
O1 Co1 O2 90.0 . 3_566 ?
O1 Co1 O2 90.000(1) . . ?
O2 Co1 O2 180.0 . 3_566 ?
O3 Co1 O1 88.84(15) . . ?
O3 Co1 O1 91.16(15) 3_566 . ?
O3 Co1 O1 88.84(15) 3_566 3_566 ?
O3 Co1 O1 91.16(15) . 3_566 ?
O3 Co1 O2 90.0 3_566 . ?
O3 Co1 O2 90.0 3_566 3_566 ?
O3 Co1 O2 90.0 . 3_566 ?
O3 Co1 O2 90.0 . . ?
O3 Co1 O3 180.0 3_566 . ?
Co1 O1 H1A 110.6 . . ?
Co1 O1 H1A 110.6(4) . 4_565 ?
Co1 O1 H1B 110.3(11) . 4_565 ?
Co1 O1 H1B 110.3 . . ?
H1A O1 H1A 134.5 . 4_565 ?
H1A O1 H1B 103.4 4_565 4_565 ?
H1A O1 H1B 43.5 . 4_565 ?
H1A O1 H1B 103.4 . . ?
H1B O1 H1A 43.5 . 4_565 ?
H1B O1 H1B 62.6 . 4_565 ?
Co1 O2 H2A 123.3(8) . 2_556 ?
Co1 O2 H2A 123.3 . . ?
Co1 O2 H2B 123.7(7) . 2_556 ?
Co1 O2 H2B 123.7 . . ?
H2A O2 H2A 113.5 . 2_556 ?
H2A O2 H2B 31.1 . 2_556 ?
H2A O2 H2B 104.4 2_556 2_556 ?
H2A O2 H2B 104.4 . . ?
H2B O2 H2A 31.1 . 2_556 ?
H2B O2 H2B 112.7 . 2_556 ?
Co1 O3 H3A 110.0 . . ?
Co1 O3 H3A 110.0(6) . 4_565 ?
Co1 O3 H3B 109.6(11) . 4_565 ?
Co1 O3 H3B 109.6 . . ?
H3A O3 H3A 129.7 . 4_565 ?
H3A O3 H3B 103.5 . . ?
H3A O3 H3B 33.6 . 4_565 ?
H3A O3 H3B 103.5 4_565 4_565 ?
H3B O3 H3A 33.6 . 4_565 ?
H3B O3 H3B 72.2 . 4_565 ?
C1 O4 H4 111(3) . . ?
O4 C1 C2 119.94(17) . . ?
O5 C1 O4 120.93(17) . . ?
O5 C1 C2 119.11(17) . . ?
C2 C2 C1 128.64(10) 4_575 . ?
C3 C2 C1 113.58(17) . . ?
C3 C2 C2 117.77(12) . 4_575 ?
C2 C3 C2 124.5(2) . 2_757 ?
C2 C3 H3 117.8 . . ?
C2 C3 H3 117.8 2_757 . ?

loop_
_geom_bond_atom_site_label_1
_geom_bond_atom_site_label_2
_geom_bond_distance
_geom_bond_site_symmetry_2
_geom_bond_publ_flag
Co1 O1 2.096(3) . ?
Co1 O1 2.096(3) 3_566 ?
Co1 O2 2.112(3) . ?
Co1 O2 2.112(3) 3_566 ?
Co1 O3 2.047(3) 3_566 ?
Co1 O3 2.047(3) . ?
O1 H1A 0.867(16) 4_565 ?
O1 H1A 0.8665 . ?
O1 H1B 0.87(4) 4_565 ?
O1 H1B 0.8658 . ?
O2 H2A 0.85(3) 2_556 ?
O2 H2A 0.8505 . ?
O2 H2B 0.8506 . ?
O2 H2B 0.85(3) 2_556 ?
O3 H3A 0.86(2) 4_565 ?
O3 H3A 0.8613 . ?
O3 H3B 0.8670 . ?
O3 H3B 0.87(5) 4_565 ?
O4 C1 1.281(3) . ?
O4 H4 1.189(3) . ?
O5 C1 1.223(3) . ?
C1 C2 1.522(3) . ?
C2 C2 1.409(3) 4_575 ?
C2 C3 1.390(2) . ?
C3 H3 0.9300 . ?

loop_
_geom_torsion_atom_site_label_1
_geom_torsion_atom_site_label_2
_geom_torsion_atom_site_label_3
_geom_torsion_atom_site_label_4
_geom_torsion
_geom_torsion_site_symmetry_1
_geom_torsion_site_symmetry_2
_geom_torsion_site_symmetry_3
_geom_torsion_site_symmetry_4
_geom_torsion_publ_flag
O4 C1 C2 C2 -2.7(2) . . . 4_575 ?
O4 C1 C2 C3 176.47(16) . . . . ?
O5 C1 C2 C2 178.59(15) . . . 4_575 ?
O5 C1 C2 C3 -2.2(3) . . . . ?
C1 C2 C3 C2 -179.29(16) . . . 2_757 ?
C2 C2 C3 C2 0.000(0) 4_575 . . 2_757 ?
